data_1527060
loop_
_publ_author_name
'Mejbar, J.'
'Notin, M.'

_publ_section_title
;
 A new Ca Cu~5~-structure in the (Ca,Pd) system
;
_journal_issue 9
_journal_name_full 'Scripta Metallurgica et Materialia'
_journal_page_first 1697
_journal_page_last 1700
_journal_paper_doi 10.1016/0956-716X(90)90531-K
_journal_volume 24
_journal_year 1990
_chemical_formula_sum 'Ca Pd5'
_space_group_IT_number 191
_symmetry_space_group_name_Hall '-P 6 2'
_symmetry_space_group_name_H-M 'P 6/m m m'
_cell_angle_alpha 90
_cell_angle_beta 90
_cell_angle_gamma 120
_cell_formula_units_Z 1
_cell_length_a 5.147
_cell_length_b 5.147
_cell_length_c 4.224
_cell_volume 96.909
_citation_journal_id_ASTM SCRMBU
_cod_data_source_file Abe_SCRMBU_1990_255.cif
_cod_data_source_block Ca1Pd5
_cod_original_cell_volume 96.90871
_cod_original_formula_sum 'Ca1 Pd5'
_cod_database_code 1527060

loop_
_symmetry_equiv_pos_as_xyz
x,y,z
x-y,x,z
-y,x-y,z
-x,-y,z
-x+y,-x,z
y,-x+y,z
-y,-x,-z
x-y,-y,-z
x,x-y,-z
y,x,-z
-x+y,y,-z
-x,-x+y,-z
-x,-y,-z
-x+y,-x,-z
y,-x+y,-z
x,y,-z
x-y,x,-z
-y,x-y,-z
y,x,z
-x+y,y,z
-x,-x+y,z
-y,-x,z
x-y,-y,z
x,x-y,z

loop_
_atom_site_label
_atom_site_type_symbol
_atom_site_fract_x
_atom_site_fract_y
_atom_site_fract_z
_atom_site_occupancy
_atom_site_U_iso_or_equiv
Ca1 Ca 0 0 0 1 0.0
Pd2 Pd 0.5 0 0.5 1 0.0
Pd1 Pd 0.3333 0.6667 0 1 0.0
